data_9008960
loop_
_publ_author_name
'Wyckoff, R. W. G.'

_publ_section_title
;
 Second edition. Interscience Publishers, New York, New York
 Sample known as yellow plumbous oxide
;
_journal_name_full 'Crystal Structures'
_journal_page_first 85
_journal_page_last 237
_journal_volume 1
_journal_year 1963
_chemical_formula_structural PbO
_chemical_formula_sum 'O Pb'
_space_group_IT_number 57
_symmetry_space_group_name_Hall '-P 2a 2ab'
_symmetry_space_group_name_H-M 'P b m a'
_cell_angle_alpha 90
_cell_angle_beta 90
_cell_angle_gamma 90
_cell_length_a 5.891
_cell_length_b 4.775
_cell_length_c 5.489
_cell_formula_units_Z 4
_cell_volume 154.403
_database_code_amcsd 0011638
_exptl_crystal_density_diffrn 9.602
_cod_original_formula_sum 'Pb O'
_cod_database_code 9008960
_amcsd_formula_title PbO

loop_
_space_group_symop_operation_xyz
x,y,z
1/2-x,1/2+y,z
1/2+x,1/2-y,-z
1/2+x,y,-z
1/2-x,-y,z
x,1/2-y,z
-x,1/2+y,-z
-x,-y,-z

loop_
_atom_site_label
_atom_site_fract_x
_atom_site_fract_y
_atom_site_fract_z
Pb -0.02080 0.25000 0.23090
O 0.08860 0.25000 -0.13090

loop_
_cod_related_entry_id
_cod_related_entry_database
_cod_related_entry_code
1 ChemSpider 140169
2 AMCSD 0011638
